data_4514285
loop_
_publ_author_name
'Ebrahimi, Tannaz'
'Aluthge, Dinesh C.'
'Patrick, Brian O.'
'Hatzikiriakos, Savvas G.'
'Mehrkhodavandi, Parisa'

_publ_section_title
;
 Air- and Moisture-Stable Indium Salan Catalysts for Living Multiblock PLA
 Formation in Air
;
_journal_issue 10
_journal_name_full 'ACS Catalysis'
_journal_page_first 6413
_journal_paper_doi 10.1021/acscatal.7b01939
_journal_volume 7
_journal_year 2017
_chemical_formula_moiety 'C72 H104 In2 N4 O6'
_chemical_formula_sum 'C72 H104 In2 N4 O6'
_chemical_formula_weight 1351.23
_space_group_crystal_system monoclinic
_space_group_IT_number 14
_space_group_name_Hall '-P 2ybc'
_space_group_name_H-M_alt 'P 1 21/c 1'
_symmetry_space_group_name_Hall '-P 2ybc'
_symmetry_space_group_name_H-M 'P 1 21/c 1'
_atom_sites_solution_hydrogens geom
_atom_sites_solution_primary direct
_audit_creation_date 2017-08-15
_audit_creation_method
;
Olex2 1.2
(compiled 2017.08.10 svn.r3458 for OlexSys, GUI svn.r5375)
;
_cell_angle_alpha 90
_cell_angle_beta 99.726(8)
_cell_angle_gamma 90
_cell_formula_units_Z 2
_cell_length_a 17.557(6)
_cell_length_b 19.409(8)
_cell_length_c 12.845(4)
_cell_measurement_reflns_used 5313
_cell_measurement_temperature 100(2)
_cell_measurement_theta_max 22.50
_cell_measurement_theta_min 2.65
_cell_volume 4314(3)
_computing_cell_refinement 'SAINT v7.60A (Bruker, 2009)'
_computing_data_reduction 'SAINT v7.60A (Bruker, 2009)'
_computing_molecular_graphics 'Olex2 (Dolomanov et al., 2009)'
_computing_publication_material 'Olex2 (Dolomanov et al., 2009)'
_computing_structure_refinement 'XL (Sheldrick, 2008)'
_computing_structure_solution 'SIR2002 (Burla et al., 2007)'
_diffrn_ambient_temperature 100(2)
_diffrn_detector 'Bruker APEX2 area detector'
_diffrn_detector_area_resol_mean 7.9
_diffrn_detector_type 'CCD area detector'
_diffrn_measured_fraction_theta_full 0.976
_diffrn_measured_fraction_theta_max 0.976
_diffrn_measurement_device 'Bruker-Nonius Kappa diffractometer'
_diffrn_measurement_device_type 'Bruker APEX II area detector'
_diffrn_measurement_method '\w and \f scans'
_diffrn_radiation_monochromator graphite
_diffrn_radiation_probe x-ray
_diffrn_radiation_type MoK\a
_diffrn_radiation_wavelength 0.71073
_diffrn_reflns_av_R_equivalents 0.106
_diffrn_reflns_av_unetI/netI 0.0636
_diffrn_reflns_Laue_measured_fraction_full 0.976
_diffrn_reflns_Laue_measured_fraction_max 0.976
_diffrn_reflns_limit_h_max 18
_diffrn_reflns_limit_h_min -18
_diffrn_reflns_limit_k_max 21
_diffrn_reflns_limit_k_min 0
_diffrn_reflns_limit_l_max 13
_diffrn_reflns_limit_l_min 0
_diffrn_reflns_number 5700
_diffrn_reflns_point_group_measured_fraction_full 0.976
_diffrn_reflns_point_group_measured_fraction_max 0.976
_diffrn_reflns_theta_full 22.728
_diffrn_reflns_theta_max 22.728
_diffrn_reflns_theta_min 2.406
_diffrn_source 'sealed X-ray tube'
_exptl_absorpt_coefficient_mu 0.576
_exptl_absorpt_correction_T_max 0.966
_exptl_absorpt_correction_T_min 0.236
_exptl_absorpt_correction_type multi-scan
_exptl_absorpt_process_details
;
 TWINABS-2008/2 (Bruker,2010) was used for absorption correction.
 
For component 1:
 wR2(int) was 0.1222 before and 0.0813 after correction.
 The Ratio of minimum to maximum transmission is 0.25.
 The \l/2 correction factor is Not present
 
For component 2:
 wR2(int) was 0.1525 before and 0.0930 after correction.
 The Ratio of minimum to maximum transmission not present.
 The \l/2 correction factor is Not present

Final HKLF 4 output contains 69975 reflections, Rint = 0.1056
 (28189 with I > 3sig(I), Rint = 0.0842)
;
_exptl_crystal_colour colourless
_exptl_crystal_density_diffrn 1.040
_exptl_crystal_description irregular
_exptl_crystal_F_000 1420
_exptl_crystal_size_max 0.23
_exptl_crystal_size_mid 0.16
_exptl_crystal_size_min 0.06
_refine_diff_density_max 1.285
_refine_diff_density_min -1.111
_refine_diff_density_rms 0.109
_refine_ls_extinction_method none
_refine_ls_goodness_of_fit_ref 1.081
_refine_ls_hydrogen_treatment constr
_refine_ls_matrix_type full
_refine_ls_number_parameters 588
_refine_ls_number_reflns 5700
_refine_ls_number_restraints 1962
_refine_ls_restrained_S_all 0.932
_refine_ls_R_factor_all 0.1051
_refine_ls_R_factor_gt 0.0588
_refine_ls_shift/su_max 0.002
_refine_ls_shift/su_mean 0.000
_refine_ls_structure_factor_coef Fsqd
_refine_ls_weighting_details 'w=1/[\s^2^(Fo^2^)+(0.0960P)^2^+15.8194P] where P=(Fo^2^+2Fc^2^)/3'
_refine_ls_weighting_scheme calc
_refine_ls_wR_factor_gt 0.1453
_refine_ls_wR_factor_ref 0.1893
_reflns_Friedel_coverage 0.000
_reflns_number_gt 3785
_reflns_number_total 5700
_reflns_threshold_expression 'I > 2\s(I)'
_cod_data_source_file cs7b01939_si_002.cif
_cod_data_source_block pm077_sq_4
_cod_database_code 4514285
_shelx_shelxl_version_number 2017/1
_shelx_space_group_comment
;
The symmetry employed for this shelxl refinement is uniquely defined
by the following loop, which should always be used as a source of
symmetry information in preference to the above space-group names.
They are only intended as comments.
;
_olex2_refinement_description
;
1. Twinned data refinement
 Scales: 0.681(5)
 0.319(5)
2. Fixed Uiso
 At 1.2 times of:
  All C(H) groups, All C(H,H) groups
 At 1.5 times of:
  All C(H,H,H) groups
3. Restrained distances
 C16-C21 \\sim C21-C20 \\sim C20-C19 \\sim C19-C18 \\sim C18-C17 \\sim C17-C16
 with sigma of 0.01
 C16A-C21A \\sim C21A-C20A \\sim C20A-C19A \\sim C19A-C18A \\sim C18A-C17A
\\sim C17A-C16A
 with sigma of 0.01
 C9-C10 \\sim C10-C11 \\sim C11-C9 \\sim C9A-C11A
 with sigma of 0.01
 C1-C2 \\sim C1A-C2A
 with sigma of 0.01
 C29-C31 \\sim C29A-C31A \\sim C29-C32 \\sim C29A-C32A
 with sigma of 0.01
 C27-C33 \\sim C27A-C33A
 with sigma of 0.01
 C25-C29 \\sim C25A-C29A
 with sigma of 0.01
4. Uiso/Uaniso restraints and constraints
All non-hydrogen atoms have similar U: within 2A with sigma of 0.04 and sigma
for terminal atoms of 0.08
Uanis(C1) = Uanis(C1A)
Uanis(C8) = Uanis(C8A)
Uanis(C17) = Uanis(C17A)
Uanis(C7) = Uanis(C7A)
Uanis(C6) = Uanis(C6A)
Uanis(C29) = Uanis(C29A)
Uanis(C31) = Uanis(C31A)
Uanis(C32) = Uanis(C32A)
Uanis(C5) = Uanis(C5A)
Uanis(C4) = Uanis(C4A)
Uanis(C3) = Uanis(C3A)
Uanis(C2) = Uanis(C2A)
Uanis(C28) = Uanis(C28A)
Uanis(C23) = Uanis(C23A)
Uanis(C24) = Uanis(C24A)
Uanis(C25) = Uanis(C25A)
Uanis(C26) = Uanis(C26A)
Uanis(C27) = Uanis(C27A)
5. Rigid body (RIGU) restrains
 All non-hydrogen atoms
 with sigma for 1-2 distances of 0.004 and sigma for 1-3 distances of 0.004
6. Others
 Sof(O1B)=Sof(O2B)=Sof(O3B)=Sof(C1A)=Sof(H1A)=Sof(C7A)=Sof(C2A)=Sof(C3A)=
 Sof(H3A)=Sof(C4A)=Sof(C5A)=Sof(H5A)=Sof(C6A)=Sof(C8A)=Sof(C9A)=Sof(H9AA)=
 Sof(H9AB)=Sof(H9AC)=Sof(C10A)=Sof(H10D)=Sof(H10E)=Sof(H10F)=Sof(C11A)=
 Sof(H11D)=Sof(H11E)=Sof(H11F)=Sof(C12A)=Sof(C15A)=Sof(H15A)=Sof(H15B)=
 Sof(H15C)=Sof(C14A)=Sof(H14D)=Sof(H14E)=Sof(H14F)=Sof(C13A)=Sof(H13D)=
 Sof(H13E)=Sof(H13F)=Sof(C16A)=Sof(H16A)=Sof(C17A)=Sof(H17C)=Sof(H17D)=
 Sof(C18A)=Sof(H18C)=Sof(H18D)=Sof(C19A)=Sof(H19C)=Sof(H19D)=Sof(C20A)=
 Sof(H20C)=Sof(H20D)=Sof(C21A)=Sof(H21A)=Sof(H22A)=Sof(C28A)=Sof(C23A)=
 Sof(C24A)=Sof(H24A)=Sof(C25A)=Sof(C26A)=Sof(H26A)=Sof(C27A)=Sof(C29A)=
 Sof(C30A)=Sof(H30D)=Sof(H30E)=Sof(H30F)=Sof(C31A)=Sof(H31D)=Sof(H31E)=
 Sof(H31F)=Sof(C32A)=Sof(H32D)=Sof(H32E)=Sof(H32F)=Sof(C33A)=Sof(C34A)=
 Sof(H34D)=Sof(H34E)=Sof(H34F)=Sof(C35A)=Sof(H35D)=Sof(H35E)=Sof(H35F)=
 Sof(C36A)=Sof(H36D)=Sof(H36E)=Sof(H36F)=1-FVAR(1)
 Sof(O1)=Sof(O2)=Sof(O3)=Sof(C1)=Sof(H1)=Sof(C7)=Sof(C2)=Sof(C3)=Sof(H3)=
 Sof(C4)=Sof(C5)=Sof(H5)=Sof(C6)=Sof(C8)=Sof(C9)=Sof(H9A)=Sof(H9B)=Sof(H9C)=
 Sof(C10)=Sof(H10A)=Sof(H10B)=Sof(H10C)=Sof(C11)=Sof(H11A)=Sof(H11B)=Sof(H11C)=
 Sof(C12)=Sof(C13)=Sof(H13A)=Sof(H13B)=Sof(H13C)=Sof(C14)=Sof(H14A)=Sof(H14B)=
 Sof(H14C)=Sof(C15)=Sof(H15D)=Sof(H15E)=Sof(H15F)=Sof(C16)=Sof(H16)=Sof(C17)=
 Sof(H17A)=Sof(H17B)=Sof(C18)=Sof(H18A)=Sof(H18B)=Sof(C19)=Sof(H19A)=Sof(H19B)=
 Sof(C20)=Sof(H20A)=Sof(H20B)=Sof(C21)=Sof(H21)=Sof(H22)=Sof(C28)=Sof(C23)=
 Sof(C24)=Sof(H24)=Sof(C25)=Sof(C26)=Sof(H26)=Sof(C27)=Sof(C29)=Sof(C30)=
 Sof(H30A)=Sof(H30B)=Sof(H30C)=Sof(C31)=Sof(H31A)=Sof(H31B)=Sof(H31C)=Sof(C32)=
 Sof(H32A)=Sof(H32B)=Sof(H32C)=Sof(C33)=Sof(C34)=Sof(H34A)=Sof(H34B)=Sof(H34C)=
 Sof(C35)=Sof(H35A)=Sof(H35B)=Sof(H35C)=Sof(C36)=Sof(H36A)=Sof(H36B)=Sof(H36C)=
 FVAR(1)
7.a Ternary CH refined with riding coordinates:
 C16(H16), C16A(H16A), C21(H21), C21A(H21A)
7.b Secondary CH2 refined with riding coordinates:
 C17(H17A,H17B), C17A(H17C,H17D), C18(H18A,H18B), C18A(H18C,H18D), C19(H19A,
 H19B), C19A(H19C,H19D), C20(H20A,H20B), C20A(H20C,H20D)
7.c Me refined with riding coordinates:
 C9(H9A,H9B,H9C), C15(H15D,H15E,H15F), C30A(H30D,H30E,H30F)
7.d Aromatic/amide H refined with riding coordinates:
 C1(H1), C1A(H1A), C3(H3), C5(H5), C3A(H3A), C5A(H5A), C22(H22), C22(H22A),
 C24(H24), C26(H26), C24A(H24A), C26A(H26A)
7.e Fitted hexagon refined as free rotating group:
 C7(C2,C3,C4,C5,C6), C7A(C2A,C3A,C4A,C5A,C6A), C28(C23,C24,C25,C26,C27),
 C28A(C23A,C24A,C25A,C26A,C27A)
7.f Idealised Me refined as rotating group:
 C9A(H9AA,H9AB,H9AC), C10(H10A,H10B,H10C), C10A(H10D,H10E,H10F), C11(H11A,H11B,
 H11C), C11A(H11D,H11E,H11F), C13(H13A,H13B,H13C), C15A(H15A,H15B,H15C),
 C14(H14A,H14B,H14C), C14A(H14D,H14E,H14F), C13A(H13D,H13E,H13F), C30(H30A,H30B,
 H30C), C31(H31A,H31B,H31C), C31A(H31D,H31E,H31F), C32(H32A,H32B,H32C),
 C32A(H32D,H32E,H32F), C34(H34A,H34B,H34C), C34A(H34D,H34E,H34F), C35(H35A,H35B,
 H35C), C35A(H35D,H35E,H35F), C36(H36A,H36B,H36C), C36A(H36D,H36E,H36F)
;
_olex2_diffrn_ambient_temperature_device Kryoflex
_olex2_exptl_crystal_mounting_method 'The crystal was mounted on a mylar loop in oil'
_olex2_submission_original_sample_id +/-4
_olex2_submission_special_instructions 'No special instructions were received'

loop_
_space_group_symop_operation_xyz
'x, y, z'
'-x, y+1/2, -z+1/2'
'-x, -y, -z'
'x, -y-1/2, z-1/2'

loop_
_atom_site_label
_atom_site_type_symbol
_atom_site_fract_x
_atom_site_fract_y
_atom_site_fract_z
_atom_site_U_iso_or_equiv
_atom_site_adp_type
_atom_site_occupancy
_atom_site_site_symmetry_order
_atom_site_calc_flag
_atom_site_refinement_flags_posn
_atom_site_refinement_flags_adp
_atom_site_refinement_flags_occupancy
_atom_site_disorder_assembly
_atom_site_disorder_group
In1 In 0.50085(6) 0.08455(2) 1.04030(4) 0.0359(3) Uani 1 1 d . U . . .
O1 O 0.4301(9) 0.1228(8) 1.1459(12) 0.045(3) Uani 0.585(9) 1 d . U P A 1
O1B O 0.4009(12) 0.0886(11) 1.1129(17) 0.045(4) Uani 0.415(9) 1 d . U P A 2
O2 O 0.6032(9) 0.0869(8) 1.1556(12) 0.045(3) Uani 0.585(9) 1 d . U P A 1
O2B O 0.5712(13) 0.1210(11) 1.1771(15) 0.043(4) Uani 0.415(9) 1 d . U P A 2
O3 O 0.4582(9) -0.0142(6) 1.0729(10) 0.046(4) Uani 0.585(9) 1 d . U P A 1
O3B O 0.5411(13) -0.0158(8) 1.0886(12) 0.039(5) Uani 0.415(9) 1 d . U P A 2
N1 N 0.4243(6) 0.1502(6) 0.9252(8) 0.058(3) Uani 1 1 d . U . . .
N2 N 0.5742(6) 0.1538(6) 0.9592(9) 0.058(3) Uani 1 1 d . U . . .
C1 C 0.360(3) 0.175(3) 0.939(3) 0.047(5) Uani 0.585(9) 1 d D U P A 1
H1 H 0.331740 0.199256 0.880334 0.056 Uiso 0.585(9) 1 calc R . P A 1
C1A C 0.364(4) 0.187(4) 0.933(5) 0.047(5) Uani 0.415(9) 1 d D U P A 2
H1A H 0.346578 0.219788 0.878791 0.056 Uiso 0.415(9) 1 calc R . P A 2
C7 C 0.3549(13) 0.1398(15) 1.1269(18) 0.050(4) Uani 0.585(9) 1 d . U P A 1
C2 C 0.3239(16) 0.1722(17) 1.0328(18) 0.042(3) Uani 0.585(9) 1 d DG U P A 1
C3 C 0.2522(17) 0.2044(15) 1.0227(19) 0.055(5) Uani 0.585(9) 1 d G U P A 1
H3 H 0.231044 0.226586 0.958398 0.066 Uiso 0.585(9) 1 calc R . P A 1
C4 C 0.2116(15) 0.2041(15) 1.107(2) 0.059(4) Uani 0.585(9) 1 d G U P A 1
C5 C 0.2427(14) 0.1716(15) 1.2008(16) 0.051(4) Uani 0.585(9) 1 d G U P A 1
H5 H 0.214910 0.171378 1.258203 0.061 Uiso 0.585(9) 1 calc R . P A 1
C6 C 0.3143(13) 0.1394(13) 1.2109(13) 0.050(4) Uani 0.585(9) 1 d G U P A 1
C7A C 0.3416(19) 0.135(2) 1.105(3) 0.050(4) Uani 0.415(9) 1 d . U P A 2
C2A C 0.323(2) 0.180(2) 1.021(3) 0.042(3) Uani 0.415(9) 1 d DG U P A 2
C3A C 0.257(3) 0.222(2) 1.014(3) 0.055(5) Uani 0.415(9) 1 d G U P A 2
H3A H 0.244120 0.252707 0.957102 0.066 Uiso 0.415(9) 1 calc R . P A 2
C4A C 0.211(2) 0.217(2) 1.092(3) 0.059(4) Uani 0.415(9) 1 d G U P A 2
C5A C 0.230(2) 0.172(2) 1.176(3) 0.051(4) Uani 0.415(9) 1 d G U P A 2
H5A H 0.198108 0.168753 1.228661 0.061 Uiso 0.415(9) 1 calc R . P A 2
C6A C 0.295(2) 0.1306(19) 1.182(2) 0.050(4) Uani 0.415(9) 1 d G U P A 2
C8 C 0.133(2) 0.2408(16) 1.095(3) 0.072(5) Uani 0.585(9) 1 d . U P A 1
C8A C 0.137(3) 0.266(2) 1.093(5) 0.072(5) Uani 0.415(9) 1 d . U P A 2
C9 C 0.105(2) 0.282(2) 1.001(3) 0.123(12) Uani 0.585(9) 1 d D U P A 1
H9A H 0.054344 0.301557 1.006732 0.185 Uiso 0.585(9) 1 calc R . P A 1
H9B H 0.141490 0.319245 0.994842 0.185 Uiso 0.585(9) 1 calc R . P A 1
H9C H 0.099938 0.252492 0.938184 0.185 Uiso 0.585(9) 1 calc R . P A 1
C9A C 0.128(3) 0.318(2) 0.998(3) 0.077(10) Uani 0.415(9) 1 d D U P A 2
H9AA H 0.173014 0.348363 1.005434 0.115 Uiso 0.415(9) 1 calc GR . P A 2
H9AB H 0.081056 0.345779 0.996847 0.115 Uiso 0.415(9) 1 calc GR . P A 2
H9AC H 0.123739 0.292282 0.931325 0.115 Uiso 0.415(9) 1 calc GR . P A 2
C10 C 0.068(2) 0.1844(18) 1.106(3) 0.133(13) Uani 0.585(9) 1 d D U P A 1
H10A H 0.061229 0.154153 1.044263 0.199 Uiso 0.585(9) 1 calc GR . P A 1
H10B H 0.019492 0.207622 1.111003 0.199 Uiso 0.585(9) 1 calc GR . P A 1
H10C H 0.084653 0.156902 1.170128 0.199 Uiso 0.585(9) 1 calc GR . P A 1
C10A C 0.066(3) 0.218(3) 1.079(4) 0.084(10) Uani 0.415(9) 1 d . U P A 2
H10D H 0.062667 0.191960 1.012605 0.126 Uiso 0.415(9) 1 calc GR . P A 2
H10E H 0.018406 0.245216 1.076488 0.126 Uiso 0.415(9) 1 calc GR . P A 2
H10F H 0.070536 0.185564 1.138183 0.126 Uiso 0.415(9) 1 calc GR . P A 2
C11 C 0.129(2) 0.288(2) 1.196(3) 0.088(11) Uani 0.585(9) 1 d D U P A 1
H11A H 0.124062 0.259103 1.256772 0.132 Uiso 0.585(9) 1 calc GR . P A 1
H11B H 0.083731 0.318691 1.180650 0.132 Uiso 0.585(9) 1 calc GR . P A 1
H11C H 0.175869 0.316125 1.211923 0.132 Uiso 0.585(9) 1 calc GR . P A 1
C11A C 0.151(4) 0.307(3) 1.192(3) 0.077(12) Uani 0.415(9) 1 d D U P A 2
H11D H 0.172899 0.276362 1.250703 0.116 Uiso 0.415(9) 1 calc GR . P A 2
H11E H 0.102331 0.326210 1.205926 0.116 Uiso 0.415(9) 1 calc GR . P A 2
H11F H 0.187591 0.343906 1.185434 0.116 Uiso 0.415(9) 1 calc GR . P A 2
C12 C 0.3433(18) 0.1018(14) 1.316(2) 0.057(5) Uani 0.585(9) 1 d . U P A 1
C12A C 0.310(2) 0.075(2) 1.275(3) 0.063(6) Uani 0.415(9) 1 d . U P A 2
C13 C 0.285(2) 0.1029(18) 1.391(3) 0.074(9) Uani 0.585(9) 1 d . U P A 1
H13A H 0.277343 0.150454 1.412589 0.112 Uiso 0.585(9) 1 calc GR . P A 1
H13B H 0.303766 0.074721 1.452752 0.112 Uiso 0.585(9) 1 calc GR . P A 1
H13C H 0.235451 0.084368 1.354272 0.112 Uiso 0.585(9) 1 calc GR . P A 1
C15A C 0.304(2) 0.0015(17) 1.234(3) 0.076(9) Uani 0.415(9) 1 d . U P A 2
H15A H 0.253915 -0.004792 1.187959 0.115 Uiso 0.415(9) 1 calc GR . P A 2
H15B H 0.307328 -0.030282 1.294427 0.115 Uiso 0.415(9) 1 calc GR . P A 2
H15C H 0.345721 -0.008123 1.195005 0.115 Uiso 0.415(9) 1 calc GR . P A 2
C14 C 0.4180(15) 0.1378(13) 1.3734(18) 0.061(6) Uani 0.585(9) 1 d . U P A 1
H14A H 0.450997 0.149749 1.321686 0.092 Uiso 0.585(9) 1 calc GR . P A 1
H14B H 0.445935 0.106455 1.426331 0.092 Uiso 0.585(9) 1 calc GR . P A 1
H14C H 0.404083 0.179767 1.408171 0.092 Uiso 0.585(9) 1 calc GR . P A 1
C14A C 0.389(2) 0.091(3) 1.336(3) 0.073(9) Uani 0.415(9) 1 d . U P A 2
H14D H 0.428792 0.069257 1.301091 0.109 Uiso 0.415(9) 1 calc GR . P A 2
H14E H 0.393410 0.071911 1.407962 0.109 Uiso 0.415(9) 1 calc GR . P A 2
H14F H 0.397535 0.140564 1.340136 0.109 Uiso 0.415(9) 1 calc GR . P A 2
C15 C 0.3648(16) 0.0275(12) 1.2937(19) 0.058(6) Uani 0.585(9) 1 d . U P A 1
H15D H 0.402606 0.027526 1.245560 0.087 Uiso 0.585(9) 1 calc R . P A 1
H15E H 0.387309 0.004981 1.360085 0.087 Uiso 0.585(9) 1 calc R . P A 1
H15F H 0.318424 0.002455 1.261137 0.087 Uiso 0.585(9) 1 calc R . P A 1
C13A C 0.255(3) 0.082(3) 1.360(4) 0.076(11) Uani 0.415(9) 1 d . U P A 2
H13D H 0.243975 0.130541 1.370290 0.114 Uiso 0.415(9) 1 calc GR . P A 2
H13E H 0.280726 0.061871 1.426783 0.114 Uiso 0.415(9) 1 calc GR . P A 2
H13F H 0.206979 0.057088 1.334923 0.114 Uiso 0.415(9) 1 calc GR . P A 2
C16 C 0.4536(9) 0.1475(12) 0.8245(14) 0.037(3) Uani 0.585(9) 1 d D U P A 1
H16 H 0.466209 0.098554 0.810001 0.044 Uiso 0.585(9) 1 calc R . P A 1
C16A C 0.4723(18) 0.1897(17) 0.841(2) 0.039(4) Uani 0.415(9) 1 d D U P A 2
H16A H 0.485511 0.238101 0.864130 0.047 Uiso 0.415(9) 1 calc R . P A 2
C17 C 0.4040(13) 0.1773(16) 0.7260(13) 0.038(4) Uani 0.585(9) 1 d D U P A 1
H17A H 0.388648 0.225065 0.739739 0.045 Uiso 0.585(9) 1 calc R . P A 1
H17B H 0.356544 0.149363 0.706431 0.045 Uiso 0.585(9) 1 calc R . P A 1
C17A C 0.4255(19) 0.188(2) 0.730(2) 0.038(4) Uani 0.415(9) 1 d D U P A 2
H17C H 0.379049 0.217436 0.726692 0.045 Uiso 0.415(9) 1 calc R . P A 2
H17D H 0.408161 0.140357 0.711719 0.045 Uiso 0.415(9) 1 calc R . P A 2
C18 C 0.4511(10) 0.1765(13) 0.6363(16) 0.041(4) Uani 0.585(9) 1 d D U P A 1
H18A H 0.459354 0.128014 0.616912 0.050 Uiso 0.585(9) 1 calc R . P A 1
H18B H 0.420708 0.199302 0.573850 0.050 Uiso 0.585(9) 1 calc R . P A 1
C18A C 0.4742(17) 0.2139(16) 0.650(2) 0.034(5) Uani 0.415(9) 1 d D U P A 2
H18C H 0.445220 0.207467 0.577511 0.041 Uiso 0.415(9) 1 calc R . P A 2
H18D H 0.484330 0.263783 0.660990 0.041 Uiso 0.415(9) 1 calc R . P A 2
C19 C 0.5293(13) 0.2120(13) 0.6629(16) 0.047(5) Uani 0.585(9) 1 d D U P A 1
H19A H 0.521490 0.262249 0.668768 0.056 Uiso 0.585(9) 1 calc R . P A 1
H19B H 0.559049 0.204038 0.604989 0.056 Uiso 0.585(9) 1 calc R . P A 1
C19A C 0.5506(13) 0.1753(17) 0.661(2) 0.035(5) Uani 0.415(9) 1 d D U P A 2
H19C H 0.582878 0.196218 0.613613 0.042 Uiso 0.415(9) 1 calc R . P A 2
H19D H 0.540397 0.126866 0.639251 0.042 Uiso 0.415(9) 1 calc R . P A 2
C20 C 0.5755(14) 0.1851(19) 0.7663(15) 0.039(5) Uani 0.585(9) 1 d D U P A 1
H20A H 0.622731 0.213380 0.785695 0.047 Uiso 0.585(9) 1 calc R . P A 1
H20B H 0.591837 0.137101 0.756009 0.047 Uiso 0.585(9) 1 calc R . P A 1
C20A C 0.595(2) 0.177(3) 0.774(2) 0.038(6) Uani 0.415(9) 1 d D U P A 2
H20C H 0.609215 0.224490 0.795283 0.045 Uiso 0.415(9) 1 calc R . P A 2
H20D H 0.643418 0.149445 0.778098 0.045 Uiso 0.415(9) 1 calc R . P A 2
C21 C 0.5291(12) 0.1870(13) 0.8567(16) 0.041(4) Uani 0.585(9) 1 d D U P A 1
H21 H 0.516954 0.235967 0.871544 0.049 Uiso 0.585(9) 1 calc R . P A 1
C21A C 0.5448(13) 0.1457(17) 0.848(2) 0.037(4) Uani 0.415(9) 1 d D U P A 2
H21A H 0.531674 0.096565 0.829690 0.044 Uiso 0.415(9) 1 calc R . P A 2
C22 C 0.6359(7) 0.1843(7) 1.0015(10) 0.056(3) Uani 1 1 d . U . . .
H22 H 0.657024 0.215055 0.956456 0.067 Uiso 0.585(9) 1 calc R . P A 1
H22A H 0.658580 0.214851 0.957780 0.067 Uiso 0.415(9) 1 calc R . P A 2
C28 C 0.6584(14) 0.1319(14) 1.1767(16) 0.051(4) Uani 0.585(9) 1 d . U P A 1
C23 C 0.6769(18) 0.1793(19) 1.1036(17) 0.040(3) Uani 0.585(9) 1 d G U P A 1
C24 C 0.741(2) 0.2220(19) 1.130(2) 0.055(4) Uani 0.585(9) 1 d G U P A 1
H24 H 0.753351 0.254362 1.080144 0.066 Uiso 0.585(9) 1 calc R . P A 1
C25 C 0.7862(18) 0.2173(17) 1.229(2) 0.056(3) Uani 0.585(9) 1 d DG U P A 1
C26 C 0.7678(13) 0.1700(14) 1.3025(15) 0.043(5) Uani 0.585(9) 1 d G U P A 1
H26 H 0.798887 0.166779 1.370454 0.051 Uiso 0.585(9) 1 calc R . P A 1
C27 C 0.7039(14) 0.1273(10) 1.2761(14) 0.050(4) Uani 0.585(9) 1 d DG U P A 1
C28A C 0.650(2) 0.140(2) 1.197(2) 0.051(4) Uani 0.415(9) 1 d . U P A 2
C23A C 0.678(3) 0.176(3) 1.118(2) 0.040(3) Uani 0.415(9) 1 d G U P A 2
C24A C 0.746(3) 0.214(3) 1.143(3) 0.055(4) Uani 0.415(9) 1 d G U P A 2
H24A H 0.765168 0.238759 1.088616 0.066 Uiso 0.415(9) 1 calc R . P A 2
C25A C 0.786(2) 0.216(3) 1.246(3) 0.056(3) Uani 0.415(9) 1 d DG U P A 2
C26A C 0.758(2) 0.180(2) 1.325(2) 0.043(5) Uani 0.415(9) 1 d G U P A 2
H26A H 0.784875 0.180782 1.395132 0.051 Uiso 0.415(9) 1 calc R . P A 2
C27A C 0.690(2) 0.1419(16) 1.300(2) 0.050(4) Uani 0.415(9) 1 d DG U P A 2
C29 C 0.8585(15) 0.2649(17) 1.267(3) 0.078(4) Uani 0.585(9) 1 d D U P A 1
C29A C 0.866(2) 0.253(2) 1.273(5) 0.078(4) Uani 0.415(9) 1 d D U P A 2
C30 C 0.878(3) 0.316(2) 1.178(4) 0.104(13) Uani 0.585(9) 1 d . U P A 1
H30A H 0.881601 0.289732 1.114034 0.156 Uiso 0.585(9) 1 calc GR . P A 1
H30B H 0.926818 0.339228 1.203331 0.156 Uiso 0.585(9) 1 calc GR . P A 1
H30C H 0.836379 0.350216 1.162398 0.156 Uiso 0.585(9) 1 calc GR . P A 1
C30A C 0.885(4) 0.289(3) 1.177(6) 0.085(11) Uani 0.415(9) 1 d . U P A 2
H30D H 0.904423 0.255837 1.131148 0.127 Uiso 0.415(9) 1 calc R . P A 2
H30E H 0.837482 0.310652 1.138695 0.127 Uiso 0.415(9) 1 calc R . P A 2
H30F H 0.923610 0.324907 1.198523 0.127 Uiso 0.415(9) 1 calc R . P A 2
C31 C 0.9343(18) 0.2258(18) 1.314(4) 0.106(9) Uani 0.585(9) 1 d D U P A 1
H31A H 0.923514 0.193797 1.368920 0.159 Uiso 0.585(9) 1 calc GR . P A 1
H31B H 0.973616 0.259068 1.345284 0.159 Uiso 0.585(9) 1 calc GR . P A 1
H31C H 0.953196 0.199978 1.258146 0.159 Uiso 0.585(9) 1 calc GR . P A 1
C31A C 0.926(3) 0.193(3) 1.297(6) 0.106(9) Uani 0.415(9) 1 d D U P A 2
H31D H 0.913751 0.164916 1.354897 0.159 Uiso 0.415(9) 1 calc GR . P A 2
H31E H 0.978276 0.212166 1.316235 0.159 Uiso 0.415(9) 1 calc GR . P A 2
H31F H 0.923903 0.164358 1.233407 0.159 Uiso 0.415(9) 1 calc GR . P A 2
C32 C 0.858(2) 0.3035(19) 1.373(2) 0.090(8) Uani 0.585(9) 1 d D U P A 1
H32A H 0.816458 0.337433 1.364711 0.135 Uiso 0.585(9) 1 calc GR . P A 1
H32B H 0.907986 0.327110 1.394508 0.135 Uiso 0.585(9) 1 calc GR . P A 1
H32C H 0.850753 0.270241 1.428126 0.135 Uiso 0.585(9) 1 calc GR . P A 1
C32A C 0.837(3) 0.317(3) 1.330(3) 0.090(8) Uani 0.415(9) 1 d D U P A 2
H32D H 0.789926 0.334906 1.287001 0.135 Uiso 0.415(9) 1 calc GR . P A 2
H32E H 0.876863 0.352396 1.340343 0.135 Uiso 0.415(9) 1 calc GR . P A 2
H32F H 0.825457 0.302288 1.399139 0.135 Uiso 0.415(9) 1 calc GR . P A 2
C33 C 0.6932(18) 0.0728(13) 1.361(2) 0.065(5) Uani 0.585(9) 1 d D U P A 1
C33A C 0.658(3) 0.0981(19) 1.385(3) 0.059(6) Uani 0.415(9) 1 d D U P A 2
C34 C 0.7557(19) 0.077(2) 1.464(2) 0.087(9) Uani 0.585(9) 1 d . U P A 1
H34A H 0.806991 0.068378 1.445706 0.130 Uiso 0.585(9) 1 calc GR . P A 1
H34B H 0.744835 0.041443 1.514145 0.130 Uiso 0.585(9) 1 calc GR . P A 1
H34C H 0.754530 0.122316 1.495921 0.130 Uiso 0.585(9) 1 calc GR . P A 1
C34A C 0.719(2) 0.096(3) 1.488(3) 0.072(11) Uani 0.415(9) 1 d . U P A 2
H34D H 0.765875 0.073663 1.473362 0.108 Uiso 0.415(9) 1 calc GR . P A 2
H34E H 0.697969 0.070433 1.542120 0.108 Uiso 0.415(9) 1 calc GR . P A 2
H34F H 0.730912 0.143380 1.512262 0.108 Uiso 0.415(9) 1 calc GR . P A 2
C35 C 0.6112(17) 0.0826(16) 1.389(2) 0.073(7) Uani 0.585(9) 1 d . U P A 1
H35A H 0.609380 0.125920 1.428038 0.110 Uiso 0.585(9) 1 calc GR . P A 1
H35B H 0.599407 0.044098 1.433259 0.110 Uiso 0.585(9) 1 calc GR . P A 1
H35C H 0.573030 0.084050 1.324137 0.110 Uiso 0.585(9) 1 calc GR . P A 1
C35A C 0.582(2) 0.1374(18) 1.412(3) 0.064(8) Uani 0.415(9) 1 d . U P A 2
H35D H 0.597486 0.177932 1.456224 0.095 Uiso 0.415(9) 1 calc GR . P A 2
H35E H 0.552449 0.105982 1.450446 0.095 Uiso 0.415(9) 1 calc GR . P A 2
H35F H 0.549007 0.152034 1.346410 0.095 Uiso 0.415(9) 1 calc GR . P A 2
C36 C 0.7042(16) -0.0003(14) 1.316(2) 0.084(7) Uani 0.585(9) 1 d . U P A 1
H36A H 0.679585 -0.001855 1.241339 0.125 Uiso 0.585(9) 1 calc GR . P A 1
H36B H 0.680402 -0.034791 1.355741 0.125 Uiso 0.585(9) 1 calc GR . P A 1
H36C H 0.759484 -0.010090 1.321283 0.125 Uiso 0.585(9) 1 calc GR . P A 1
C36A C 0.637(2) 0.0273(16) 1.350(2) 0.056(8) Uani 0.415(9) 1 d . U P A 2
H36D H 0.593016 0.028741 1.291673 0.084 Uiso 0.415(9) 1 calc GR . P A 2
H36E H 0.622797 0.000874 1.408732 0.084 Uiso 0.415(9) 1 calc GR . P A 2
H36F H 0.681082 0.005254 1.325685 0.084 Uiso 0.415(9) 1 calc GR . P A 2

loop_
_atom_site_aniso_label
_atom_site_aniso_U_11
_atom_site_aniso_U_22
_atom_site_aniso_U_33
_atom_site_aniso_U_23
_atom_site_aniso_U_13
_atom_site_aniso_U_12
In1 0.0730(5) 0.0170(3) 0.0182(4) 0.0011(2) 0.0092(5) -0.0010(6)
O1 0.084(7) 0.033(8) 0.019(7) 0.002(6) 0.013(6) -0.009(6)
O1B 0.080(9) 0.032(11) 0.029(11) 0.014(9) 0.023(8) -0.002(7)
O2 0.077(7) 0.032(8) 0.023(7) 0.003(6) 0.002(5) -0.007(6)
O2B 0.082(8) 0.032(11) 0.014(7) 0.001(8) 0.008(7) 0.001(8)
O3 0.089(10) 0.017(6) 0.036(9) -0.004(6) 0.021(8) -0.006(6)
O3B 0.095(14) 0.012(7) 0.009(9) 0.001(6) 0.005(10) -0.006(8)
N1 0.071(5) 0.081(8) 0.024(5) 0.022(5) 0.015(4) 0.022(5)
N2 0.069(5) 0.081(8) 0.026(4) 0.015(5) 0.006(4) -0.023(5)
C1 0.057(7) 0.055(14) 0.029(6) 0.018(7) 0.010(5) 0.005(8)
C1A 0.057(7) 0.055(14) 0.029(6) 0.018(7) 0.010(5) 0.005(8)
C7 0.084(7) 0.040(7) 0.030(8) 0.009(6) 0.020(6) 0.005(6)
C2 0.060(5) 0.040(8) 0.028(6) 0.005(5) 0.011(4) -0.009(5)
C3 0.064(7) 0.067(12) 0.037(7) 0.020(7) 0.017(5) 0.002(8)
C4 0.067(6) 0.073(10) 0.041(8) 0.010(6) 0.019(5) -0.003(6)
C5 0.077(8) 0.054(7) 0.025(9) -0.004(7) 0.019(7) -0.006(6)
C6 0.086(9) 0.047(8) 0.020(8) 0.000(7) 0.015(6) -0.001(7)
C7A 0.084(7) 0.040(7) 0.030(8) 0.009(6) 0.020(6) 0.005(6)
C2A 0.060(5) 0.040(8) 0.028(6) 0.005(5) 0.011(4) -0.009(5)
C3A 0.064(7) 0.067(12) 0.037(7) 0.020(7) 0.017(5) 0.002(8)
C4A 0.067(6) 0.073(10) 0.041(8) 0.010(6) 0.019(5) -0.003(6)
C5A 0.077(8) 0.054(7) 0.025(9) -0.004(7) 0.019(7) -0.006(6)
C6A 0.086(9) 0.047(8) 0.020(8) 0.000(7) 0.015(6) -0.001(7)
C8 0.067(7) 0.099(14) 0.055(7) 0.014(9) 0.026(6) 0.008(9)
C8A 0.067(7) 0.099(14) 0.055(7) 0.014(9) 0.026(6) 0.008(9)
C9 0.10(2) 0.20(3) 0.080(13) 0.048(18) 0.031(16) 0.06(2)
C9A 0.07(2) 0.10(2) 0.080(15) 0.029(17) 0.048(16) 0.025(16)
C10 0.081(15) 0.13(3) 0.20(4) -0.03(2) 0.05(2) -0.017(19)
C10A 0.071(12) 0.10(2) 0.08(2) 0.027(18) 0.032(16) 0.001(16)
C11 0.05(2) 0.13(3) 0.081(13) -0.016(16) 0.014(15) 0.016(16)
C11A 0.08(3) 0.09(2) 0.069(12) 0.012(14) 0.039(16) 0.013(18)
C12 0.096(13) 0.052(10) 0.025(9) 0.003(7) 0.016(8) -0.002(9)
C12A 0.111(15) 0.055(12) 0.028(13) 0.011(9) 0.029(10) 0.012(11)
C13 0.132(19) 0.049(18) 0.054(18) 0.006(13) 0.050(16) -0.009(14)
C15A 0.12(2) 0.044(11) 0.08(2) 0.017(12) 0.056(19) 0.023(15)
C14 0.111(14) 0.042(13) 0.026(12) 0.008(11) -0.003(10) -0.001(12)
C14A 0.110(17) 0.09(2) 0.020(15) 0.030(16) 0.025(12) 0.017(18)
C15 0.092(16) 0.048(10) 0.038(13) 0.007(9) 0.022(12) 0.002(10)
C13A 0.13(2) 0.06(3) 0.06(2) 0.013(17) 0.05(2) 0.02(2)
C16 0.065(7) 0.026(9) 0.021(6) 0.009(6) 0.013(5) -0.001(7)
C16A 0.069(9) 0.027(11) 0.023(7) 0.006(8) 0.013(6) 0.004(10)
C17 0.061(8) 0.025(9) 0.027(5) 0.006(6) 0.007(5) -0.007(8)
C17A 0.061(8) 0.025(9) 0.027(5) 0.006(6) 0.007(5) -0.007(8)
C18 0.069(9) 0.037(11) 0.017(7) 0.007(8) 0.004(7) 0.007(9)
C18A 0.056(11) 0.021(11) 0.023(10) 0.015(9) 0.005(9) -0.005(12)
C19 0.068(10) 0.042(11) 0.029(8) 0.015(9) 0.006(8) 0.006(11)
C19A 0.062(10) 0.024(12) 0.018(8) 0.011(10) 0.006(8) 0.004(11)
C20 0.056(9) 0.033(12) 0.027(7) 0.000(8) 0.006(7) 0.003(10)
C20A 0.058(10) 0.031(14) 0.023(8) 0.012(9) 0.005(8) 0.003(12)
C21 0.062(8) 0.031(9) 0.030(7) 0.009(7) 0.009(5) -0.003(8)
C21A 0.064(8) 0.026(11) 0.021(6) 0.012(7) 0.007(6) 0.000(9)
C22 0.063(7) 0.074(9) 0.031(5) 0.021(6) 0.005(4) -0.021(6)
C28 0.085(7) 0.044(7) 0.023(7) 0.002(6) 0.002(5) -0.014(6)
C23 0.060(5) 0.032(6) 0.027(6) 0.002(5) 0.006(4) 0.007(4)
C24 0.065(7) 0.072(9) 0.029(7) 0.015(6) 0.006(5) -0.010(6)
C25 0.064(6) 0.071(7) 0.032(8) 0.008(6) 0.004(5) -0.002(5)
C26 0.070(8) 0.044(9) 0.015(8) -0.008(7) 0.009(6) 0.009(6)
C27 0.085(8) 0.046(9) 0.018(7) 0.004(6) 0.006(5) -0.002(7)
C28A 0.085(7) 0.044(7) 0.023(7) 0.002(6) 0.002(5) -0.014(6)
C23A 0.060(5) 0.032(6) 0.027(6) 0.002(5) 0.006(4) 0.007(4)
C24A 0.065(7) 0.072(9) 0.029(7) 0.015(6) 0.006(5) -0.010(6)
C25A 0.064(6) 0.071(7) 0.032(8) 0.008(6) 0.004(5) -0.002(5)
C26A 0.070(8) 0.044(9) 0.015(8) -0.008(7) 0.009(6) 0.009(6)
C27A 0.085(8) 0.046(9) 0.018(7) 0.004(6) 0.006(5) -0.002(7)
C29 0.073(7) 0.105(11) 0.050(7) 0.013(8) -0.004(6) -0.021(6)
C29A 0.073(7) 0.105(11) 0.050(7) 0.013(8) -0.004(6) -0.021(6)
C30 0.12(2) 0.12(3) 0.064(14) 0.018(19) -0.011(16) -0.06(2)
C30A 0.07(2) 0.11(3) 0.071(17) 0.011(18) 0.007(16) -0.03(2)
C31 0.070(9) 0.13(2) 0.106(18) 0.014(17) -0.014(11) -0.011(14)
C31A 0.070(9) 0.13(2) 0.106(18) 0.014(17) -0.014(11) -0.011(14)
C32 0.092(18) 0.107(14) 0.065(13) -0.008(13) -0.002(14) -0.044(11)
C32A 0.092(18) 0.107(14) 0.065(13) -0.008(13) -0.002(14) -0.044(11)
C33 0.115(13) 0.053(10) 0.024(9) 0.011(7) -0.001(8) -0.021(10)
C33A 0.101(15) 0.058(12) 0.018(10) 0.004(9) 0.011(10) -0.011(10)
C34 0.137(18) 0.08(2) 0.033(13) 0.033(12) -0.017(13) -0.035(19)
C34A 0.12(2) 0.09(3) 0.012(12) 0.008(14) 0.010(13) -0.03(2)
C35 0.121(14) 0.067(17) 0.031(14) 0.017(13) 0.010(11) -0.025(13)
C35A 0.112(18) 0.044(18) 0.042(19) -0.010(16) 0.035(14) -0.023(15)
C36 0.127(19) 0.044(9) 0.067(14) 0.016(9) -0.021(16) -0.005(14)
C36A 0.11(2) 0.045(12) 0.009(13) 0.017(10) 0.006(13) -0.003(12)

loop_
_atom_type_symbol
_atom_type_description
_atom_type_scat_dispersion_real
_atom_type_scat_dispersion_imag
_atom_type_scat_source
C C 0.0033 0.0016 'International Tables Vol C Tables 4.2.6.8 and 6.1.1.4'
H H 0.0000 0.0000 'International Tables Vol C Tables 4.2.6.8 and 6.1.1.4'
In In -0.7276 1.3100 'International Tables Vol C Tables 4.2.6.8 and 6.1.1.4'
N N 0.0061 0.0033 'International Tables Vol C Tables 4.2.6.8 and 6.1.1.4'
O O 0.0106 0.0060 'International Tables Vol C Tables 4.2.6.8 and 6.1.1.4'

loop_
_geom_angle_atom_site_label_1
_geom_angle_atom_site_label_2
_geom_angle_atom_site_label_3
_geom_angle
_geom_angle_site_symmetry_1
_geom_angle_site_symmetry_3
O1 In1 O2 93.7(6) . .
O1 In1 O3 85.7(6) . .
O1 In1 O3 158.5(6) . 3_657
O1 In1 O3B 123.1(8) . 3_657
O1 In1 N1 82.6(5) . .
O1 In1 N2 122.2(5) . .
O1B In1 O3B 99.4(8) . .
O1B In1 O3B 99.2(9) . 3_657
O1B In1 N1 79.6(6) . .
O1B In1 N2 140.0(7) . .
O2 In1 O3 98.1(6) . 3_657
O2 In1 O3B 133.3(7) . 3_657
O2 In1 N1 142.7(5) . .
O2 In1 N2 80.0(5) . .
O2B In1 O1B 91.9(8) . .
O2B In1 O3B 158.4(8) . 3_657
O2B In1 O3B 86.8(7) . .
O2B In1 N1 124.7(7) . .
O2B In1 N2 83.3(6) . .
O3 In1 O2 99.6(6) . .
O3 In1 O3 74.7(6) . 3_657
O3 In1 O3B 60.5(5) . 3_657
O3 In1 N1 117.0(5) . .
O3 In1 N1 98.3(5) 3_657 .
O3 In1 N2 77.7(5) 3_657 .
O3 In1 N2 152.0(5) . .
O3B In1 O3B 73.2(8) . 3_657
O3B In1 N1 148.4(6) . .
O3B In1 N1 75.8(6) 3_657 .
O3B In1 N2 99.4(6) 3_657 .
O3B In1 N2 119.8(6) . .
N1 In1 N2 71.2(3) . .
C7 O1 In1 129.3(14) . .
C7A O1B In1 132(2) . .
C28 O2 In1 132.2(15) . .
C28A O2B In1 131.7(18) . .
In1 O3 In1 105.3(6) . 3_657
In1 O3B In1 106.8(7) . 3_657
C1 N1 In1 125.4(18) . .
C1 N1 C16 126(2) . .
C1A N1 In1 133(2) . .
C1A N1 C16A 108(3) . .
C16 N1 In1 107.6(10) . .
C16A N1 In1 112.4(10) . .
C21 N2 In1 113.0(8) . .
C21A N2 In1 105.0(13) . .
C22 N2 In1 126.6(9) . .
C22 N2 C21 116.3(11) . .
C22 N2 C21A 127.5(15) . .
N1 C1 H1 115.8 . .
N1 C1 C2 128(4) . .
C2 C1 H1 115.8 . .
N1 C1A H1A 118.9 . .
N1 C1A C2A 122(5) . .
C2A C1A H1A 118.9 . .
O1 C7 C2 119.9(16) . .
O1 C7 C6 118.4(16) . .
C2 C7 C6 120.0 . .
C7 C2 C1 125(2) . .
C3 C2 C1 115(2) . .
C3 C2 C7 120.0 . .
C2 C3 H3 120.0 . .
C4 C3 C2 120.0 . .
C4 C3 H3 120.0 . .
C3 C4 C5 120.0 . .
C3 C4 C8 120(2) . .
C5 C4 C8 120(2) . .
C4 C5 H5 120.0 . .
C6 C5 C4 120.0 . .
C6 C5 H5 120.0 . .
C7 C6 C12 123.0(18) . .
C5 C6 C7 120.0 . .
C5 C6 C12 116.9(18) . .
O1B C7A C2A 124(2) . .
O1B C7A C6A 116(2) . .
C2A C7A C6A 120.0 . .
C7A C2A C1A 125(3) . .
C3A C2A C1A 115(3) . .
C3A C2A C7A 120.0 . .
C2A C3A H3A 120.0 . .
C2A C3A C4A 120.0 . .
C4A C3A H3A 120.0 . .
C3A C4A C8A 123(3) . .
C5A C4A C3A 120.0 . .
C5A C4A C8A 117(3) . .
C4A C5A H5A 120.0 . .
C6A C5A C4A 120.0 . .
C6A C5A H5A 120.0 . .
C7A C6A C12A 122(2) . .
C5A C6A C7A 120.0 . .
C5A C6A C12A 118(2) . .
C4 C8 C10 108(3) . .
C4 C8 C11 111(3) . .
C9 C8 C4 120(3) . .
C9 C8 C10 107(3) . .
C9 C8 C11 107(2) . .
C11 C8 C10 101(3) . .
C9A C8A C4A 110(4) . .
C10A C8A C4A 106(4) . .
C10A C8A C9A 109(4) . .
C11A C8A C4A 107(5) . .
C11A C8A C9A 108(4) . .
C11A C8A C10A 116(4) . .
C8 C9 H9A 109.5 . .
C8 C9 H9B 109.5 . .
C8 C9 H9C 109.5 . .
H9A C9 H9B 109.5 . .
H9A C9 H9C 109.5 . .
H9B C9 H9C 109.5 . .
C8A C9A H9AA 109.5 . .
C8A C9A H9AB 109.5 . .
C8A C9A H9AC 109.5 . .
H9AA C9A H9AB 109.5 . .
H9AA C9A H9AC 109.5 . .
H9AB C9A H9AC 109.5 . .
C8 C10 H10A 109.5 . .
C8 C10 H10B 109.5 . .
C8 C10 H10C 109.5 . .
H10A C10 H10B 109.5 . .
H10A C10 H10C 109.5 . .
H10B C10 H10C 109.5 . .
C8A C10A H10D 109.5 . .
C8A C10A H10E 109.5 . .
C8A C10A H10F 109.5 . .
H10D C10A H10E 109.5 . .
H10D C10A H10F 109.5 . .
H10E C10A H10F 109.5 . .
C8 C11 H11A 109.5 . .
C8 C11 H11B 109.5 . .
C8 C11 H11C 109.5 . .
H11A C11 H11B 109.5 . .
H11A C11 H11C 109.5 . .
H11B C11 H11C 109.5 . .
C8A C11A H11D 109.5 . .
C8A C11A H11E 109.5 . .
C8A C11A H11F 109.5 . .
H11D C11A H11E 109.5 . .
H11D C11A H11F 109.5 . .
H11E C11A H11F 109.5 . .
C6 C12 C14 109(2) . .
C13 C12 C6 113(3) . .
C13 C12 C14 108(2) . .
C13 C12 C15 110(2) . .
C15 C12 C6 110(2) . .
C15 C12 C14 107(2) . .
C15A C12A C6A 113(3) . .
C15A C12A C13A 107(3) . .
C14A C12A C6A 106(3) . .
C14A C12A C15A 112(3) . .
C14A C12A C13A 104(3) . .
C13A C12A C6A 115(3) . .
C12 C13 H13A 109.5 . .
C12 C13 H13B 109.5 . .
C12 C13 H13C 109.5 . .
H13A C13 H13B 109.5 . .
H13A C13 H13C 109.5 . .
H13B C13 H13C 109.5 . .
C12A C15A H15A 109.5 . .
C12A C15A H15B 109.5 . .
C12A C15A H15C 109.5 . .
H15A C15A H15B 109.5 . .
H15A C15A H15C 109.5 . .
H15B C15A H15C 109.5 . .
C12 C14 H14A 109.5 . .
C12 C14 H14B 109.5 . .
C12 C14 H14C 109.5 . .
H14A C14 H14B 109.5 . .
H14A C14 H14C 109.5 . .
H14B C14 H14C 109.5 . .
C12A C14A H14D 109.5 . .
C12A C14A H14E 109.5 . .
C12A C14A H14F 109.5 . .
H14D C14A H14E 109.5 . .
H14D C14A H14F 109.5 . .
H14E C14A H14F 109.5 . .
C12 C15 H15D 109.5 . .
C12 C15 H15E 109.5 . .
C12 C15 H15F 109.5 . .
H15D C15 H15E 109.5 . .
H15D C15 H15F 109.5 . .
H15E C15 H15F 109.5 . .
C12A C13A H13D 109.5 . .
C12A C13A H13E 109.5 . .
C12A C13A H13F 109.5 . .
H13D C13A H13E 109.5 . .
H13D C13A H13F 109.5 . .
H13E C13A H13F 109.5 . .
N1 C16 H16 108.6 . .
N1 C16 C17 118.7(16) . .
N1 C16 C21 99.3(14) . .
C17 C16 H16 108.6 . .
C17 C16 C21 112.5(18) . .
C21 C16 H16 108.6 . .
N1 C16A H16A 111.0 . .
C17A C16A N1 110(3) . .
C17A C16A H16A 111.0 . .
C21A C16A N1 102.4(19) . .
C21A C16A H16A 111.0 . .
C21A C16A C17A 111(2) . .
C16 C17 H17A 110.0 . .
C16 C17 H17B 110.0 . .
C16 C17 C18 108.4(18) . .
H17A C17 H17B 108.4 . .
C18 C17 H17A 110.0 . .
C18 C17 H17B 110.0 . .
C16A C17A H17C 109.6 . .
C16A C17A H17D 109.6 . .
C16A C17A C18A 110(3) . .
H17C C17A H17D 108.1 . .
C18A C17A H17C 109.6 . .
C18A C17A H17D 109.6 . .
C17 C18 H18A 108.7 . .
C17 C18 H18B 108.7 . .
H18A C18 H18B 107.6 . .
C19 C18 C17 114.1(18) . .
C19 C18 H18A 108.7 . .
C19 C18 H18B 108.7 . .
C17A C18A H18C 109.4 . .
C17A C18A H18D 109.4 . .
H18C C18A H18D 108.0 . .
C19A C18A C17A 111(2) . .
C19A C18A H18C 109.4 . .
C19A C18A H18D 109.4 . .
C18 C19 H19A 109.3 . .
C18 C19 H19B 109.3 . .
C18 C19 C20 111.5(17) . .
H19A C19 H19B 108.0 . .
C20 C19 H19A 109.3 . .
C20 C19 H19B 109.3 . .
C18A C19A H19C 109.0 . .
C18A C19A H19D 109.0 . .
C18A C19A C20A 113(3) . .
H19C C19A H19D 107.8 . .
C20A C19A H19C 109.0 . .
C20A C19A H19D 109.0 . .
C19 C20 H20A 109.1 . .
C19 C20 H20B 109.1 . .
C19 C20 C21 112.3(19) . .
H20A C20 H20B 107.9 . .
C21 C20 H20A 109.1 . .
C21 C20 H20B 109.1 . .
C19A C20A H20C 109.9 . .
C19A C20A H20D 109.9 . .
C19A C20A C21A 109(3) . .
H20C C20A H20D 108.3 . .
C21A C20A H20C 109.9 . .
C21A C20A H20D 109.9 . .
N2 C21 H21 109.0 . .
C16 C21 N2 108.4(14) . .
C16 C21 C20 109.5(17) . .
C16 C21 H21 109.0 . .
C20 C21 N2 111.8(19) . .
C20 C21 H21 109.0 . .
N2 C21A C16A 99(2) . .
N2 C21A C20A 115(2) . .
N2 C21A H21A 111.3 . .
C16A C21A C20A 108(3) . .
C16A C21A H21A 111.3 . .
C20A C21A H21A 111.3 . .
N2 C22 H22 115.2 . .
N2 C22 H22A 116.8 . .
N2 C22 C23 129.7(16) . .
N2 C22 C23A 126.4(18) . .
C23 C22 H22 115.2 . .
C23A C22 H22A 116.8 . .
O2 C28 C23 123.7(17) . .
O2 C28 C27 116.1(17) . .
C23 C28 C27 120.0 . .
C22 C23 C28 122.7(19) . .
C22 C23 C24 117.2(19) . .
C28 C23 C24 120.0 . .
C23 C24 H24 120.0 . .
C23 C24 C25 120.0 . .
C25 C24 H24 120.0 . .
C24 C25 C29 123(2) . .
C26 C25 C24 120.0 . .
C26 C25 C29 117(2) . .
C25 C26 H26 120.0 . .
C25 C26 C27 120.0 . .
C27 C26 H26 120.0 . .
C28 C27 C33 124.9(17) . .
C26 C27 C28 120.0 . .
C26 C27 C33 114.9(17) . .
C23A C28A O2B 117(2) . .
C23A C28A C27A 120.0 . .
C27A C28A O2B 120(2) . .
C28A C23A C22 126(2) . .
C28A C23A C24A 120.0 . .
C24A C23A C22 114(2) . .
C23A C24A H24A 120.0 . .
C25A C24A C23A 120.0 . .
C25A C24A H24A 120.0 . .
C24A C25A C26A 120.0 . .
C24A C25A C29A 121(3) . .
C26A C25A C29A 119(3) . .
C25A C26A H26A 120.0 . .
C27A C26A C25A 120.0 . .
C27A C26A H26A 120.0 . .
C28A C27A C33A 118(3) . .
C26A C27A C28A 120.0 . .
C26A C27A C33A 122(3) . .
C25 C29 C30 114(3) . .
C31 C29 C25 115(3) . .
C31 C29 C30 108(3) . .
C32 C29 C25 115(3) . .
C32 C29 C30 111(3) . .
C32 C29 C31 91(3) . .
C30A C29A C25A 110(4) . .
C30A C29A C31A 106(5) . .
C30A C29A C32A 99(4) . .
C31A C29A C25A 104(4) . .
C32A C29A C25A 96(4) . .
C32A C29A C31A 140(5) . .
C29 C30 H30A 109.5 . .
C29 C30 H30B 109.5 . .
C29 C30 H30C 109.5 . .
H30A C30 H30B 109.5 . .
H30A C30 H30C 109.5 . .
H30B C30 H30C 109.5 . .
C29A C30A H30D 109.5 . .
C29A C30A H30E 109.5 . .
C29A C30A H30F 109.5 . .
H30D C30A H30E 109.5 . .
H30D C30A H30F 109.5 . .
H30E C30A H30F 109.5 . .
C29 C31 H31A 109.5 . .
C29 C31 H31B 109.5 . .
C29 C31 H31C 109.5 . .
H31A C31 H31B 109.5 . .
H31A C31 H31C 109.5 . .
H31B C31 H31C 109.5 . .
C29A C31A H31D 109.5 . .
C29A C31A H31E 109.5 . .
C29A C31A H31F 109.5 . .
H31D C31A H31E 109.5 . .
H31D C31A H31F 109.5 . .
H31E C31A H31F 109.5 . .
C29 C32 H32A 109.5 . .
C29 C32 H32B 109.5 . .
C29 C32 H32C 109.5 . .
H32A C32 H32B 109.5 . .
H32A C32 H32C 109.5 . .
H32B C32 H32C 109.5 . .
C29A C32A H32D 109.5 . .
C29A C32A H32E 109.5 . .
C29A C32A H32F 109.5 . .
H32D C32A H32E 109.5 . .
H32D C32A H32F 109.5 . .
H32E C32A H32F 109.5 . .
C27 C33 C34 114(2) . .
C27 C33 C36 108(2) . .
C35 C33 C27 108(2) . .
C35 C33 C34 110(2) . .
C35 C33 C36 112(2) . .
C36 C33 C34 104(2) . .
C27A C33A C35A 107(3) . .
C34A C33A C27A 109(3) . .
C34A C33A C35A 108(3) . .
C36A C33A C27A 113(3) . .
C36A C33A C34A 110(3) . .
C36A C33A C35A 109(3) . .
C33 C34 H34A 109.5 . .
C33 C34 H34B 109.5 . .
C33 C34 H34C 109.5 . .
H34A C34 H34B 109.5 . .
H34A C34 H34C 109.5 . .
H34B C34 H34C 109.5 . .
C33A C34A H34D 109.5 . .
C33A C34A H34E 109.5 . .
C33A C34A H34F 109.5 . .
H34D C34A H34E 109.5 . .
H34D C34A H34F 109.5 . .
H34E C34A H34F 109.5 . .
C33 C35 H35A 109.5 . .
C33 C35 H35B 109.5 . .
C33 C35 H35C 109.5 . .
H35A C35 H35B 109.5 . .
H35A C35 H35C 109.5 . .
H35B C35 H35C 109.5 . .
C33A C35A H35D 109.5 . .
C33A C35A H35E 109.5 . .
C33A C35A H35F 109.5 . .
H35D C35A H35E 109.5 . .
H35D C35A H35F 109.5 . .
H35E C35A H35F 109.5 . .
C33 C36 H36A 109.5 . .
C33 C36 H36B 109.5 . .
C33 C36 H36C 109.5 . .
H36A C36 H36B 109.5 . .
H36A C36 H36C 109.5 . .
H36B C36 H36C 109.5 . .
C33A C36A H36D 109.5 . .
C33A C36A H36E 109.5 . .
C33A C36A H36F 109.5 . .
H36D C36A H36E 109.5 . .
H36D C36A H36F 109.5 . .
H36E C36A H36F 109.5 . .

loop_
_geom_bond_atom_site_label_1
_geom_bond_atom_site_label_2
_geom_bond_distance
_geom_bond_site_symmetry_2
In1 O1 2.123(15) .
In1 O1B 2.12(2) .
In1 O2 2.127(14) .
In1 O2B 2.09(2) .
In1 O3 2.124(13) .
In1 O3 2.202(13) 3_657
In1 O3B 2.128(17) .
In1 O3B 2.157(16) 3_657
In1 N1 2.223(10) .
In1 N2 2.237(10) .
O1 C7 1.34(3) .
O1B C7A 1.37(4) .
O2 C28 1.30(2) .
O2B C28A 1.41(4) .
N1 C1 1.27(4) .
N1 C1A 1.29(6) .
N1 C16 1.47(2) .
N1 C16A 1.66(3) .
N2 C21 1.56(3) .
N2 C21A 1.44(3) .
N2 C22 1.272(15) .
C1 H1 0.9500 .
C1 C2 1.455(15) .
C1A H1A 0.9500 .
C1A C2A 1.455(15) .
C7 C2 1.3900 .
C7 C6 1.3900 .
C2 C3 1.3900 .
C3 H3 0.9500 .
C3 C4 1.3900 .
C4 C5 1.3900 .
C4 C8 1.54(4) .
C5 H5 0.9500 .
C5 C6 1.3900 .
C6 C12 1.54(3) .
C7A C2A 1.3900 .
C7A C6A 1.3900 .
C2A C3A 1.3900 .
C3A H3A 0.9500 .
C3A C4A 1.3900 .
C4A C5A 1.3900 .
C4A C8A 1.61(6) .
C5A H5A 0.9500 .
C5A C6A 1.3900 .
C6A C12A 1.59(4) .
C8 C9 1.47(4) .
C8 C10 1.60(4) .
C8 C11 1.60(5) .
C8A C9A 1.57(6) .
C8A C10A 1.55(6) .
C8A C11A 1.48(7) .
C9 H9A 0.9800 .
C9 H9B 0.9800 .
C9 H9C 0.9800 .
C9A H9AA 0.9800 .
C9A H9AB 0.9800 .
C9A H9AC 0.9800 .
C10 H10A 0.9800 .
C10 H10B 0.9800 .
C10 H10C 0.9800 .
C10A H10D 0.9800 .
C10A H10E 0.9800 .
C10A H10F 0.9800 .
C11 H11A 0.9800 .
C11 H11B 0.9800 .
C11 H11C 0.9800 .
C11A H11D 0.9800 .
C11A H11E 0.9800 .
C11A H11F 0.9800 .
C12 C13 1.52(4) .
C12 C14 1.56(4) .
C12 C15 1.53(4) .
C12A C15A 1.52(5) .
C12A C14A 1.51(6) .
C12A C13A 1.58(5) .
C13 H13A 0.9800 .
C13 H13B 0.9800 .
C13 H13C 0.9800 .
C15A H15A 0.9800 .
C15A H15B 0.9800 .
C15A H15C 0.9800 .
C14 H14A 0.9800 .
C14 H14B 0.9800 .
C14 H14C 0.9800 .
C14A H14D 0.9800 .
C14A H14E 0.9800 .
C14A H14F 0.9800 .
C15 H15D 0.9800 .
C15 H15E 0.9800 .
C15 H15F 0.9800 .
C13A H13D 0.9800 .
C13A H13E 0.9800 .
C13A H13F 0.9800 .
C16 H16 1.0000 .
C16 C17 1.524(14) .
C16 C21 1.525(14) .
C16A H16A 1.0000 .
C16A C17A 1.524(18) .
C16A C21A 1.524(18) .
C17 H17A 0.9900 .
C17 H17B 0.9900 .
C17 C18 1.527(14) .
C17A H17C 0.9900 .
C17A H17D 0.9900 .
C17A C18A 1.526(18) .
C18 H18A 0.9900 .
C18 H18B 0.9900 .
C18 C19 1.524(14) .
C18A H18C 0.9900 .
C18A H18D 0.9900 .
C18A C19A 1.522(18) .
C19 H19A 0.9900 .
C19 H19B 0.9900 .
C19 C20 1.527(14) .
C19A H19C 0.9900 .
C19A H19D 0.9900 .
C19A C20A 1.524(19) .
C20 H20A 0.9900 .
C20 H20B 0.9900 .
C20 C21 1.527(14) .
C20A H20C 0.9900 .
C20A H20D 0.9900 .
C20A C21A 1.524(19) .
C21 H21 1.0000 .
C21A H21A 1.0000 .
C22 H22 0.9500 .
C22 H22A 0.9500 .
C22 C23 1.39(2) .
C22 C23A 1.57(3) .
C28 C23 1.3900 .
C28 C27 1.3900 .
C23 C24 1.3900 .
C24 H24 0.9500 .
C24 C25 1.3900 .
C25 C26 1.3900 .
C25 C29 1.577(18) .
C26 H26 0.9500 .
C26 C27 1.3900 .
C27 C33 1.557(19) .
C28A C23A 1.3900 .
C28A C27A 1.3900 .
C23A C24A 1.3900 .
C24A H24A 0.9500 .
C24A C25A 1.3900 .
C25A C26A 1.3900 .
C25A C29A 1.577(18) .
C26A H26A 0.9500 .
C26A C27A 1.3900 .
C27A C33A 1.56(2) .
C29 C30 1.59(5) .
C29 C31 1.564(18) .
C29 C32 1.563(18) .
C29A C30A 1.50(8) .
C29A C31A 1.564(18) .
C29A C32A 1.564(19) .
C30 H30A 0.9800 .
C30 H30B 0.9800 .
C30 H30C 0.9800 .
C30A H30D 0.9800 .
C30A H30E 0.9800 .
C30A H30F 0.9800 .
C31 H31A 0.9800 .
C31 H31B 0.9800 .
C31 H31C 0.9800 .
C31A H31D 0.9800 .
C31A H31E 0.9800 .
C31A H31F 0.9800 .
C32 H32A 0.9800 .
C32 H32B 0.9800 .
C32 H32C 0.9800 .
C32A H32D 0.9800 .
C32A H32E 0.9800 .
C32A H32F 0.9800 .
C33 C34 1.57(4) .
C33 C35 1.55(4) .
C33 C36 1.56(4) .
C33A C34A 1.55(5) .
C33A C35A 1.63(6) .
C33A C36A 1.48(5) .
C34 H34A 0.9800 .
C34 H34B 0.9800 .
C34 H34C 0.9800 .
C34A H34D 0.9800 .
C34A H34E 0.9800 .
C34A H34F 0.9800 .
C35 H35A 0.9800 .
C35 H35B 0.9800 .
C35 H35C 0.9800 .
C35A H35D 0.9800 .
C35A H35E 0.9800 .
C35A H35F 0.9800 .
C36 H36A 0.9800 .
C36 H36B 0.9800 .
C36 H36C 0.9800 .
C36A H36D 0.9800 .
C36A H36E 0.9800 .
C36A H36F 0.9800 .

loop_
_geom_torsion_atom_site_label_1
_geom_torsion_atom_site_label_2
_geom_torsion_atom_site_label_3
_geom_torsion_atom_site_label_4
_geom_torsion
In1 O1 C7 C2 -38(3)
In1 O1 C7 C6 156.8(13)
In1 O1B C7A C2A 20(4)
In1 O1B C7A C6A -165.2(19)
In1 O2 C28 C23 -24(3)
In1 O2 C28 C27 161.1(13)
In1 O2B C28A C23A 39(3)
In1 O2B C28A C27A -159.5(18)
In1 N1 C1 C2 5(7)
In1 N1 C1A C2A -14(10)
In1 N1 C16 C17 169.1(18)
In1 N1 C16 C21 -69(2)
In1 N1 C16A C17A 138(2)
In1 N1 C16A C21A 21(3)
In1 N2 C21 C16 -16(2)
In1 N2 C21 C20 -136.3(18)
In1 N2 C21A C16A 77(3)
In1 N2 C21A C20A -168(3)
In1 N2 C22 C23 6(3)
In1 N2 C22 C23A 5(3)
O1 C7 C2 C1 16(4)
O1 C7 C2 C3 -165(3)
O1 C7 C6 C5 165(3)
O1 C7 C6 C12 -18(3)
O1B C7A C2A C1A -2(5)
O1B C7A C2A C3A 174(4)
O1B C7A C6A C5A -175(4)
O1B C7A C6A C12A 0(4)
O2 C28 C23 C22 2(3)
O2 C28 C23 C24 -175(3)
O2 C28 C27 C26 175(2)
O2 C28 C27 C33 0(3)
O2B C28A C23A C22 -13(4)
O2B C28A C23A C24A 161(3)
O2B C28A C27A C26A -161(4)
O2B C28A C27A C33A 22(4)
N1 C1 C2 C7 0(7)
N1 C1 C2 C3 -179(4)
N1 C1A C2A C7A 0(10)
N1 C1A C2A C3A -177(6)
N1 C16 C17 C18 173.0(18)
N1 C16 C21 N2 52(2)
N1 C16 C21 C20 174.3(18)
N1 C16A C17A C18A -171(2)
N1 C16A C21A N2 -60(3)
N1 C16A C21A C20A -180(2)
N2 C22 C23 C28 6(4)
N2 C22 C23 C24 -176.6(18)
N2 C22 C23A C28A -7(5)
N2 C22 C23A C24A 178(2)
C1 N1 C16 C17 0(4)
C1 N1 C16 C21 122(4)
C1 C2 C3 C4 179(3)
C1A N1 C16A C17A -68(5)
C1A N1 C16A C21A 174(5)
C1A C2A C3A C4A 177(5)
C7 C2 C3 C4 0.0
C7 C6 C12 C13 -174(2)
C7 C6 C12 C14 67(3)
C7 C6 C12 C15 -51(3)
C2 C7 C6 C5 0.0
C2 C7 C6 C12 177(2)
C2 C3 C4 C5 0.0
C2 C3 C4 C8 179(3)
C3 C4 C5 C6 0.0
C3 C4 C8 C9 -6(4)
C3 C4 C8 C10 117(3)
C3 C4 C8 C11 -133(2)
C4 C5 C6 C7 0.0
C4 C5 C6 C12 -177(2)
C5 C4 C8 C9 173(3)
C5 C4 C8 C10 -64(3)
C5 C4 C8 C11 46(3)
C5 C6 C12 C13 3(3)
C5 C6 C12 C14 -116(2)
C5 C6 C12 C15 127(2)
C6 C7 C2 C1 -179(4)
C6 C7 C2 C3 0.0
C7A C2A C3A C4A 0.0
C7A C6A C12A C15A -62(4)
C7A C6A C12A C14A 62(4)
C7A C6A C12A C13A 176(3)
C2A C7A C6A C5A 0.0
C2A C7A C6A C12A 175(3)
C2A C3A C4A C5A 0.0
C2A C3A C4A C8A 177(4)
C3A C4A C5A C6A 0.0
C3A C4A C8A C9A -1(5)
C3A C4A C8A C10A 117(4)
C3A C4A C8A C11A -119(4)
C4A C5A C6A C7A 0.0
C4A C5A C6A C12A -175(3)
C5A C4A C8A C9A 175(3)
C5A C4A C8A C10A -67(4)
C5A C4A C8A C11A 58(4)
C5A C6A C12A C15A 114(3)
C5A C6A C12A C14A -123(3)
C5A C6A C12A C13A -9(4)
C6A C7A C2A C1A -177(5)
C6A C7A C2A C3A 0.0
C8 C4 C5 C6 -179(3)
C8A C4A C5A C6A -177(4)
C16 N1 C1 C2 172(4)
C16 C17 C18 C19 -54(3)
C16A N1 C1A C2A -161(6)
C16A C17A C18A C19A 53(5)
C17 C16 C21 N2 178.6(17)
C17 C16 C21 C20 -59(3)
C17 C18 C19 C20 52(3)
C17A C16A C21A N2 -177(2)
C17A C16A C21A C20A 63(4)
C17A C18A C19A C20A -53(4)
C18 C19 C20 C21 -52(4)
C18A C19A C20A C21A 58(5)
C19 C20 C21 N2 175.2(19)
C19 C20 C21 C16 55(4)
C19A C20A C21A N2 -170(3)
C19A C20A C21A C16A -61(5)
C21 N2 C22 C23 161(3)
C21 C16 C17 C18 58(3)
C21A N2 C22 C23A -163(3)
C21A C16A C17A C18A -58(5)
C22 N2 C21 C16 -174.4(17)
C22 N2 C21 C20 65(2)
C22 N2 C21A C16A -114(2)
C22 N2 C21A C20A 1(4)
C22 C23 C24 C25 -177(3)
C22 C23A C24A C25A 175(4)
C28 C23 C24 C25 0.0
C28 C27 C33 C34 176(2)
C28 C27 C33 C35 -61(3)
C28 C27 C33 C36 61(3)
C23 C28 C27 C26 0.0
C23 C28 C27 C33 -175(2)
C23 C24 C25 C26 0.0
C23 C24 C25 C29 -179(3)
C24 C25 C26 C27 0.0
C24 C25 C29 C30 -3(4)
C24 C25 C29 C31 -129(3)
C24 C25 C29 C32 127(3)
C25 C26 C27 C28 0.0
C25 C26 C27 C33 176(2)
C26 C25 C29 C30 178(3)
C26 C25 C29 C31 52(4)
C26 C25 C29 C32 -52(4)
C26 C27 C33 C34 1(3)
C26 C27 C33 C35 124(2)
C26 C27 C33 C36 -114(2)
C27 C28 C23 C22 177(3)
C27 C28 C23 C24 0.0
C28A C23A C24A C25A 0.0
C28A C27A C33A C34A 169(3)
C28A C27A C33A C35A -74(3)
C28A C27A C33A C36A 46(4)
C23A C28A C27A C26A 0.0
C23A C28A C27A C33A -177(3)
C23A C24A C25A C26A 0.0
C23A C24A C25A C29A 175(4)
C24A C25A C26A C27A 0.0
C24A C25A C29A C30A 6(5)
C24A C25A C29A C31A -108(5)
C24A C25A C29A C32A 107(4)
C25A C26A C27A C28A 0.0
C25A C26A C27A C33A 177(3)
C26A C25A C29A C30A -179(4)
C26A C25A C29A C31A 67(5)
C26A C25A C29A C32A -78(4)
C26A C27A C33A C34A -8(5)
C26A C27A C33A C35A 108(3)
C26A C27A C33A C36A -131(3)
C27A C28A C23A C22 -175(4)
C27A C28A C23A C24A 0.0
C29 C25 C26 C27 179(3)
C29A C25A C26A C27A -175(4)

loop_
_twin_individual_id
_twin_individual_mass_fraction_refined
1 0.681(5)
2 0.319(5)
